data_4311637
loop_
_publ_author_name
'Takayoshi Suzuki'
'Yoko Hirai'
'Hideaki Monjushiro'
'Sumio Kaizaki'

_publ_section_title
;
 Cobalt(III) Complexes of Monodentate N(9)-Bound Adeninate (ade-),
 [Co(ade-\kN9)Cl(en)2]+ (en = 1,2-Diaminoethane): Syntheses, Crystal
 Structures, and Protonation Behaviors of the Geometrical Isomers
;
_journal_name_full 'Inorganic Chemistry'
_journal_page_first 6435
_journal_page_last 6444
_journal_paper_doi 10.1021/ic035336z
_journal_volume 43
_journal_year 2004
_chemical_formula_moiety 'C9 H20 Cl Co N9 1+, Cl 1-, C H4 O'
_chemical_formula_sum 'C10 H24 Cl2 Co N9 O'
_chemical_formula_weight 416.21
_chemical_name_systematic
; 
cis-(Adeninato-\kN^9^)chlorobis(ethane-1,2-diamine)cobalt(III) 
Chloride Methanol Solvate
;
_space_group_IT_number 15
_symmetry_cell_setting monoclinic
_symmetry_space_group_name_Hall '-C 2yc'
_symmetry_space_group_name_H-M 'C 1 2/c 1'
_atom_sites_solution_hydrogens difmap
_atom_sites_solution_primary direct
_atom_sites_solution_secondary difmap
_audit_creation_method SHELXL-97
_cell_angle_alpha 90.00
_cell_angle_beta 102.751(15)
_cell_angle_gamma 90.00
_cell_formula_units_Z 8
_cell_length_a 23.367(5)
_cell_length_b 7.852(2)
_cell_length_c 19.576(4)
_cell_measurement_reflns_used 25
_cell_measurement_temperature 296(2)
_cell_measurement_theta_max 15.0
_cell_measurement_theta_min 12.5
_cell_volume 3503.2(14)
_computing_cell_refinement 'MSC/AFC Diffractometer Control'
_computing_data_collection 'MSC/AFC Diffractometer Control'
_computing_data_reduction 'teXsan ver. 1.11'
_computing_molecular_graphics ORTEP
_computing_publication_material SHELXL-97
_computing_structure_refinement SHELXL-97
_computing_structure_solution SHELXS-97
_diffrn_ambient_temperature 296(2)
_diffrn_measured_fraction_theta_full 0.999
_diffrn_measured_fraction_theta_max 0.999
_diffrn_measurement_device_type 'Rigaku AFC7R'
_diffrn_measurement_method \w-2\q
_diffrn_radiation_monochromator graphite
_diffrn_radiation_source 'rotating anode'
_diffrn_radiation_type 'Mo K\a'
_diffrn_radiation_wavelength 0.71069
_diffrn_reflns_av_R_equivalents 0.0785
_diffrn_reflns_av_sigmaI/netI 0.0266
_diffrn_reflns_limit_h_max 32
_diffrn_reflns_limit_h_min 0
_diffrn_reflns_limit_k_max 11
_diffrn_reflns_limit_k_min 0
_diffrn_reflns_limit_l_max 26
_diffrn_reflns_limit_l_min -27
_diffrn_reflns_number 5205
_diffrn_reflns_theta_full 29.98
_diffrn_reflns_theta_max 29.98
_diffrn_reflns_theta_min 2.74
_diffrn_standards_decay_% 15.14
_diffrn_standards_interval_count 150
_diffrn_standards_number 3
_exptl_absorpt_coefficient_mu 1.303
_exptl_absorpt_correction_T_max 0.742
_exptl_absorpt_correction_T_min 0.577
_exptl_absorpt_correction_type integration
_exptl_absorpt_process_details Coppens_numerical
_exptl_crystal_colour red
_exptl_crystal_density_diffrn 1.578
_exptl_crystal_density_method 'not measured'
_exptl_crystal_description prism
_exptl_crystal_F_000 1728
_exptl_crystal_size_max 0.44
_exptl_crystal_size_mid 0.40
_exptl_crystal_size_min 0.25
_refine_diff_density_max 0.863
_refine_diff_density_min -1.101
_refine_diff_density_rms 0.117
_refine_ls_extinction_method none
_refine_ls_goodness_of_fit_ref 1.041
_refine_ls_hydrogen_treatment constr
_refine_ls_matrix_type full
_refine_ls_number_parameters 209
_refine_ls_number_reflns 5091
_refine_ls_number_restraints 0
_refine_ls_restrained_S_all 1.041
_refine_ls_R_factor_all 0.0666
_refine_ls_R_factor_gt 0.0508
_refine_ls_shift/su_max 0.001
_refine_ls_shift/su_mean 0.000
_refine_ls_structure_factor_coef Fsqd
_refine_ls_weighting_details 'calc w=1/[\s^2^(Fo^2^)+(0.0897P)^2^+6.2494P] where P=(Fo^2^+2Fc^2^)/3'
_refine_ls_weighting_scheme calc
_refine_ls_wR_factor_gt 0.1357
_refine_ls_wR_factor_ref 0.1492
_reflns_number_gt 4158
_reflns_number_total 5091
_reflns_threshold_expression 'I > 2\s(I)'
_cod_data_source_file ic035336zsi20040226_120107_1.cif
_cod_data_source_block cis-1
_cod_depositor_comments
;
The following automatic conversions were performed:
'_symmetry_cell_setting' value 'Monoclinic' changed to 'monoclinic'
according to '/home/saulius/struct/CIF-dictionaries/cif_core.dic'
dictionary named 'cif_core.dic' version 2.4.1 from 2010-06-29.

Automatic conversion script
Id: cif_fix_enum 1527 2010-12-29 10:47:43Z saulius 
;
_cod_original_cell_volume 3503.0(13)
_cod_database_code 4311637

loop_
_symmetry_equiv_pos_as_xyz
'x, y, z'
'-x, y, -z+1/2'
'x+1/2, y+1/2, z'
'-x+1/2, y+1/2, -z+1/2'
'-x, -y, -z'
'x, -y, z-1/2'
'-x+1/2, -y+1/2, -z'
'x+1/2, -y+1/2, z-1/2'

loop_
_atom_site_label
_atom_site_type_symbol
_atom_site_fract_x
_atom_site_fract_y
_atom_site_fract_z
_atom_site_U_iso_or_equiv
_atom_site_adp_type
_atom_site_occupancy
_atom_site_symmetry_multiplicity
_atom_site_calc_flag
_atom_site_refinement_flags
_atom_site_disorder_assembly
_atom_site_disorder_group
Co1 Co 0.384239(14) 0.22972(4) 0.416368(17) 0.02312(11) Uani 1 1 d . . .
Cl1 Cl 0.40002(3) -0.01985(9) 0.47433(4) 0.03962(18) Uani 1 1 d . . .
Cl2 Cl 0.00312(3) 0.14176(12) 0.12282(4) 0.0440(2) Uani 1 1 d . . .
O1 O 0.3641(3) 0.2712(8) 0.1610(4) 0.131(2) Uani 1 1 d . . .
H01 H 0.3478 0.3105 0.1905 0.162 Uiso 1 1 calc R . .
N1 N 0.16906(10) 0.2875(3) 0.22521(12) 0.0321(5) Uani 1 1 d . . .
N3 N 0.27231(10) 0.3093(3) 0.27601(12) 0.0304(5) Uani 1 1 d . . .
N6 N 0.10127(11) 0.1721(5) 0.28095(15) 0.0515(8) Uani 1 1 d . . .
H6A H 0.0745 0.1919 0.2440 0.060 Uiso 1 1 calc R . .
H6B H 0.0922 0.1251 0.3168 0.060 Uiso 1 1 calc R . .
N7 N 0.20815(10) 0.1111(4) 0.40550(13) 0.0375(6) Uani 1 1 d . . .
N9 N 0.29956(9) 0.1941(3) 0.39430(11) 0.0249(4) Uani 1 1 d . . .
N11 N 0.37111(9) 0.4549(3) 0.37353(11) 0.0289(5) Uani 1 1 d . . .
H11A H 0.4051 0.4973 0.3664 0.054 Uiso 1 1 calc R . .
H11B H 0.3456 0.4476 0.3319 0.054 Uiso 1 1 calc R . .
N14 N 0.38279(10) 0.3469(3) 0.50416(12) 0.0286(4) Uani 1 1 d . . .
H14A H 0.3504 0.3166 0.5189 0.054 Uiso 1 1 calc R . .
H14B H 0.4144 0.3164 0.5373 0.054 Uiso 1 1 calc R . .
N15 N 0.38960(10) 0.1253(3) 0.32744(13) 0.0337(5) Uani 1 1 d . . .
H15A H 0.3836 0.0123 0.3292 0.054 Uiso 1 1 calc R . .
H15B H 0.3618 0.1690 0.2926 0.054 Uiso 1 1 calc R . .
N18 N 0.46993(10) 0.2554(3) 0.43261(13) 0.0323(5) Uani 1 1 d . . .
H18A H 0.4791 0.3654 0.4276 0.054 Uiso 1 1 calc R . .
H18B H 0.4867 0.2227 0.4765 0.054 Uiso 1 1 calc R . .
C2 C 0.22476(12) 0.3290(4) 0.22511(14) 0.0322(5) Uani 1 1 d . . .
H2 H 0.2308 0.3778 0.1840 0.054 Uiso 1 1 calc R . .
C4 C 0.25994(11) 0.2366(3) 0.33364(13) 0.0237(5) Uani 1 1 d . . .
C5 C 0.20438(11) 0.1863(4) 0.34019(13) 0.0276(5) Uani 1 1 d . . .
C6 C 0.15753(11) 0.2147(4) 0.28263(14) 0.0298(5) Uani 1 1 d . . .
C8 C 0.26541(12) 0.1201(4) 0.43408(15) 0.0347(6) Uani 1 1 d . . .
H8 H 0.2812 0.0781 0.4787 0.054 Uiso 1 1 calc R . .
C10 C 0.3324(3) 0.1353(8) 0.1283(3) 0.0912(19) Uani 1 1 d . . .
H10A H 0.3435 0.1128 0.0848 0.116 Uiso 1 1 calc R . .
H10B H 0.2913 0.1614 0.1195 0.116 Uiso 1 1 calc R . .
H10C H 0.3403 0.0366 0.1579 0.116 Uiso 1 1 calc R . .
C12 C 0.34736(13) 0.5682(4) 0.42089(16) 0.0356(6) Uani 1 1 d . . .
H12A H 0.3063 0.5433 0.4183 0.054 Uiso 1 1 calc R . .
H12B H 0.3509 0.6866 0.4082 0.054 Uiso 1 1 calc R . .
C13 C 0.38304(14) 0.5345(4) 0.49335(16) 0.0364(6) Uani 1 1 d . . .
H13A H 0.4229 0.5753 0.4978 0.054 Uiso 1 1 calc R . .
H13B H 0.3659 0.5922 0.5279 0.054 Uiso 1 1 calc R . .
C16 C 0.44844(14) 0.1583(6) 0.31367(19) 0.0500(9) Uani 1 1 d . . .
H16A H 0.4494 0.2702 0.2929 0.054 Uiso 1 1 calc R . .
H16B H 0.4574 0.0741 0.2813 0.054 Uiso 1 1 calc R . .
C17 C 0.49220(14) 0.1489(5) 0.3814(2) 0.0494(8) Uani 1 1 d . . .
H17A H 0.4970 0.0319 0.3976 0.054 Uiso 1 1 calc R . .
H17B H 0.5299 0.1911 0.3758 0.054 Uiso 1 1 calc R . .

loop_
_atom_site_aniso_label
_atom_site_aniso_U_11
_atom_site_aniso_U_22
_atom_site_aniso_U_33
_atom_site_aniso_U_23
_atom_site_aniso_U_13
_atom_site_aniso_U_12
Co1 0.01908(17) 0.02736(19) 0.02052(17) 0.00125(12) -0.00081(12) -0.00401(12)
Cl1 0.0379(4) 0.0323(3) 0.0451(4) 0.0094(3) 0.0015(3) -0.0014(3)
Cl2 0.0275(3) 0.0606(5) 0.0394(4) -0.0115(3) -0.0026(3) 0.0109(3)
O1 0.131(5) 0.118(4) 0.146(6) -0.026(4) 0.037(4) -0.008(3)
N1 0.0249(10) 0.0418(13) 0.0257(10) 0.0002(9) -0.0026(8) -0.0009(9)
N3 0.0243(10) 0.0402(12) 0.0239(10) 0.0035(9) -0.0004(8) -0.0064(9)
N6 0.0212(11) 0.095(2) 0.0349(13) 0.0051(15) -0.0014(10) -0.0108(14)
N7 0.0240(10) 0.0585(16) 0.0295(11) 0.0079(11) 0.0045(9) -0.0080(10)
N9 0.0225(9) 0.0312(10) 0.0189(9) 0.0011(8) 0.0001(7) -0.0041(8)
N11 0.0241(10) 0.0340(11) 0.0253(10) 0.0036(9) -0.0018(8) -0.0069(8)
N14 0.0247(10) 0.0339(12) 0.0245(10) -0.0006(8) -0.0003(8) -0.0045(8)
N15 0.0285(11) 0.0423(13) 0.0303(11) -0.0078(10) 0.0063(9) -0.0073(10)
N18 0.0235(10) 0.0379(13) 0.0320(12) 0.0041(9) -0.0009(9) -0.0036(9)
C2 0.0283(12) 0.0408(14) 0.0245(12) 0.0048(11) -0.0004(9) -0.0028(11)
C4 0.0196(10) 0.0281(11) 0.0218(10) -0.0018(9) 0.0010(8) -0.0030(8)
C5 0.0199(10) 0.0373(13) 0.0246(11) -0.0015(10) 0.0026(9) -0.0039(9)
C6 0.0212(11) 0.0407(14) 0.0256(12) -0.0065(10) 0.0013(9) -0.0028(10)
C8 0.0267(12) 0.0501(17) 0.0256(12) 0.0071(12) 0.0018(10) -0.0075(11)
C10 0.121(5) 0.078(4) 0.087(4) -0.016(3) 0.051(4) -0.032(3)
C12 0.0359(14) 0.0310(13) 0.0373(14) 0.0008(11) 0.0021(11) 0.0000(11)
C13 0.0401(15) 0.0320(14) 0.0342(14) -0.0049(11) 0.0016(12) -0.0065(11)
C16 0.0341(16) 0.074(3) 0.0451(18) -0.0131(17) 0.0156(14) -0.0082(16)
C17 0.0275(14) 0.065(2) 0.055(2) -0.0074(18) 0.0069(14) 0.0028(14)

loop_
_atom_type_symbol
_atom_type_description
_atom_type_scat_dispersion_real
_atom_type_scat_dispersion_imag
_atom_type_scat_source
Co Co 0.3494 0.9721 'International Tables Vol C Tables 4.2.6.8 and 6.1.1.4'
Cl Cl 0.1484 0.1585 'International Tables Vol C Tables 4.2.6.8 and 6.1.1.4'
N N 0.0061 0.0033 'International Tables Vol C Tables 4.2.6.8 and 6.1.1.4'
C C 0.0033 0.0016 'International Tables Vol C Tables 4.2.6.8 and 6.1.1.4'
H H 0.0000 0.0000 'International Tables Vol C Tables 4.2.6.8 and 6.1.1.4'
O O 0.0106 0.0060 'International Tables Vol C Tables 4.2.6.8 and 6.1.1.4'

loop_
_geom_angle_atom_site_label_1
_geom_angle_atom_site_label_2
_geom_angle_atom_site_label_3
_geom_angle
_geom_angle_site_symmetry_1
_geom_angle_site_symmetry_3
_geom_angle_publ_flag
N9 Co1 N11 88.82(9) . . ?
N9 Co1 N15 90.22(9) . . ?
N11 Co1 N15 91.85(11) . . ?
N9 Co1 N14 92.79(9) . . ?
N11 Co1 N14 85.40(10) . . ?
N15 Co1 N14 175.88(10) . . ?
N9 Co1 N18 175.81(10) . . ?
N11 Co1 N18 91.97(10) . . ?
N15 Co1 N18 85.64(10) . . ?
N14 Co1 N18 91.38(10) . . ?
N9 Co1 Cl1 91.83(7) . . ?
N11 Co1 Cl1 175.34(7) . . ?
N15 Co1 Cl1 92.76(9) . . ?
N14 Co1 Cl1 89.96(8) . . ?
N18 Co1 Cl1 87.72(8) . . ?
C10 O1 H01 109.5 . . ?
C6 N1 C2 118.6(2) . . ?
C2 N3 C4 112.2(2) . . ?
C6 N6 H6A 120.0 . . ?
C6 N6 H6B 120.0 . . ?
H6A N6 H6B 120.0 . . ?
C8 N7 C5 102.5(2) . . ?
C8 N9 C4 103.3(2) . . ?
C8 N9 Co1 128.94(18) . . ?
C4 N9 Co1 127.80(17) . . ?
C12 N11 Co1 108.72(17) . . ?
C12 N11 H11A 109.9 . . ?
Co1 N11 H11A 109.9 . . ?
C12 N11 H11B 109.9 . . ?
Co1 N11 H11B 109.9 . . ?
H11A N11 H11B 108.3 . . ?
C13 N14 Co1 109.83(18) . . ?
C13 N14 H14A 109.7 . . ?
Co1 N14 H14A 109.7 . . ?
C13 N14 H14B 109.7 . . ?
Co1 N14 H14B 109.7 . . ?
H14A N14 H14B 108.2 . . ?
C16 N15 Co1 109.47(19) . . ?
C16 N15 H15A 109.8 . . ?
Co1 N15 H15A 109.8 . . ?
C16 N15 H15B 109.8 . . ?
Co1 N15 H15B 109.8 . . ?
H15A N15 H15B 108.2 . . ?
C17 N18 Co1 109.20(19) . . ?
C17 N18 H18A 109.8 . . ?
Co1 N18 H18A 109.8 . . ?
C17 N18 H18B 109.8 . . ?
Co1 N18 H18B 109.8 . . ?
H18A N18 H18B 108.3 . . ?
N3 C2 N1 128.5(3) . . ?
N3 C2 H2 115.8 . . ?
N1 C2 H2 115.8 . . ?
N3 C4 N9 126.6(2) . . ?
N3 C4 C5 125.0(2) . . ?
N9 C4 C5 108.4(2) . . ?
C4 C5 N7 109.5(2) . . ?
C4 C5 C6 117.4(2) . . ?
N7 C5 C6 133.1(2) . . ?
N1 C6 N6 117.4(3) . . ?
N1 C6 C5 118.4(2) . . ?
N6 C6 C5 124.2(3) . . ?
N7 C8 N9 116.3(2) . . ?
N7 C8 H8 121.9 . . ?
N9 C8 H8 121.9 . . ?
O1 C10 H10A 109.5 . . ?
O1 C10 H10B 109.5 . . ?
H10A C10 H10B 109.5 . . ?
O1 C10 H10C 109.5 . . ?
H10A C10 H10C 109.5 . . ?
H10B C10 H10C 109.5 . . ?
N11 C12 C13 106.2(2) . . ?
N11 C12 H12A 110.5 . . ?
C13 C12 H12A 110.5 . . ?
N11 C12 H12B 110.5 . . ?
C13 C12 H12B 110.5 . . ?
H12A C12 H12B 108.7 . . ?
N14 C13 C12 106.9(2) . . ?
N14 C13 H13A 110.4 . . ?
C12 C13 H13A 110.4 . . ?
N14 C13 H13B 110.4 . . ?
C12 C13 H13B 110.4 . . ?
H13A C13 H13B 108.6 . . ?
N15 C16 C17 108.2(3) . . ?
N15 C16 H16A 110.1 . . ?
C17 C16 H16A 110.1 . . ?
N15 C16 H16B 110.1 . . ?
C17 C16 H16B 110.1 . . ?
H16A C16 H16B 108.4 . . ?
N18 C17 C16 107.4(3) . . ?
N18 C17 H17A 110.2 . . ?
C16 C17 H17A 110.2 . . ?
N18 C17 H17B 110.2 . . ?
C16 C17 H17B 110.2 . . ?
H17A C17 H17B 108.5 . . ?

loop_
_geom_bond_atom_site_label_1
_geom_bond_atom_site_label_2
_geom_bond_distance
_geom_bond_site_symmetry_2
_geom_bond_publ_flag
Co1 N9 1.950(2) . ?
Co1 N11 1.952(2) . ?
Co1 N15 1.953(2) . ?
Co1 N14 1.956(2) . ?
Co1 N18 1.967(2) . ?
Co1 Cl1 2.2536(9) . ?
O1 C10 1.374(8) . ?
O1 H01 0.8200 . ?
N1 C6 1.340(4) . ?
N1 C2 1.342(4) . ?
N3 C2 1.328(3) . ?
N3 C4 1.351(3) . ?
N6 C6 1.350(3) . ?
N6 H6A 0.8600 . ?
N6 H6B 0.8600 . ?
N7 C8 1.333(3) . ?
N7 C5 1.393(3) . ?
N9 C8 1.362(3) . ?
N9 C4 1.376(3) . ?
N11 C12 1.479(4) . ?
N11 H11A 0.9000 . ?
N11 H11B 0.9000 . ?
N14 C13 1.488(4) . ?
N14 H14A 0.9000 . ?
N14 H14B 0.9000 . ?
N15 C16 1.481(4) . ?
N15 H15A 0.9000 . ?
N15 H15B 0.9000 . ?
N18 C17 1.485(4) . ?
N18 H18A 0.9000 . ?
N18 H18B 0.9000 . ?
C2 H2 0.9300 . ?
C4 C5 1.390(3) . ?
C5 C6 1.405(4) . ?
C8 H8 0.9300 . ?
C10 H10A 0.9600 . ?
C10 H10B 0.9600 . ?
C10 H10C 0.9600 . ?
C12 C13 1.502(4) . ?
C12 H12A 0.9700 . ?
C12 H12B 0.9700 . ?
C13 H13A 0.9700 . ?
C13 H13B 0.9700 . ?
C16 C17 1.487(5) . ?
C16 H16A 0.9700 . ?
C16 H16B 0.9700 . ?
C17 H17A 0.9700 . ?
C17 H17B 0.9700 . ?

loop_
_geom_hbond_atom_site_label_D
_geom_hbond_atom_site_label_H
_geom_hbond_atom_site_label_A
_geom_hbond_distance_DH
_geom_hbond_distance_HA
_geom_hbond_distance_DA
_geom_hbond_angle_DHA
_geom_hbond_site_symmetry_A
_geom_hbond_publ_flag
O1 H01 N3 0.820 2.686 3.449 155.44 . .
N6 H6A Cl2 0.860 2.611 3.430 159.60 . .
N6 H6B Cl2 0.860 2.746 3.403 134.42 2_555 .
N11 H11A Cl2 0.900 2.394 3.271 164.92 4_555 .
N11 H11B N3 0.900 2.116 2.887 143.15 . .
N14 H14A N7 0.900 2.297 3.068 143.57 7_556 .
N14 H14B Cl2 0.900 2.384 3.229 156.49 8_556 .
N15 H15A N1 0.900 2.277 3.058 144.96 4_545 .
N15 H15B N3 0.900 2.322 3.065 139.78 . .
N18 H18A Cl2 0.900 2.457 3.328 162.99 4_555 .

loop_
_geom_torsion_atom_site_label_1
_geom_torsion_atom_site_label_2
_geom_torsion_atom_site_label_3
_geom_torsion_atom_site_label_4
_geom_torsion
_geom_torsion_site_symmetry_1
_geom_torsion_site_symmetry_2
_geom_torsion_site_symmetry_3
_geom_torsion_site_symmetry_4
_geom_torsion_publ_flag
N11 Co1 N9 C8 -139.2(3) . . . . ?
N15 Co1 N9 C8 128.9(3) . . . . ?
N14 Co1 N9 C8 -53.9(3) . . . . ?
N18 Co1 N9 C8 119.9(13) . . . . ?
Cl1 Co1 N9 C8 36.2(3) . . . . ?
N11 Co1 N9 C4 41.7(2) . . . . ?
N15 Co1 N9 C4 -50.1(2) . . . . ?
N14 Co1 N9 C4 127.0(2) . . . . ?
N18 Co1 N9 C4 -59.2(14) . . . . ?
Cl1 Co1 N9 C4 -142.9(2) . . . . ?
N9 Co1 N11 C12 73.37(18) . . . . ?
N15 Co1 N11 C12 163.55(17) . . . . ?
N14 Co1 N11 C12 -19.52(17) . . . . ?
N18 Co1 N11 C12 -110.75(18) . . . . ?
Cl1 Co1 N11 C12 -24.7(9) . . . . ?
N9 Co1 N14 C13 -97.94(19) . . . . ?
N11 Co1 N14 C13 -9.35(18) . . . . ?
N15 Co1 N14 C13 38.9(15) . . . . ?
N18 Co1 N14 C13 82.51(19) . . . . ?
Cl1 Co1 N14 C13 170.23(18) . . . . ?
N9 Co1 N15 C16 167.6(2) . . . . ?
N11 Co1 N15 C16 78.8(2) . . . . ?
N14 Co1 N15 C16 30.7(16) . . . . ?
N18 Co1 N15 C16 -13.1(2) . . . . ?
Cl1 Co1 N15 C16 -100.5(2) . . . . ?
N9 Co1 N18 C17 -4.9(14) . . . . ?
N11 Co1 N18 C17 -105.6(2) . . . . ?
N15 Co1 N18 C17 -13.9(2) . . . . ?
N14 Co1 N18 C17 168.9(2) . . . . ?
Cl1 Co1 N18 C17 79.0(2) . . . . ?
C4 N3 C2 N1 0.4(5) . . . . ?
C6 N1 C2 N3 -0.8(5) . . . . ?
C2 N3 C4 N9 177.8(3) . . . . ?
C2 N3 C4 C5 0.3(4) . . . . ?
C8 N9 C4 N3 -177.8(3) . . . . ?
Co1 N9 C4 N3 1.5(4) . . . . ?
C8 N9 C4 C5 0.1(3) . . . . ?
Co1 N9 C4 C5 179.35(19) . . . . ?
N3 C4 C5 N7 177.9(3) . . . . ?
N9 C4 C5 N7 0.1(3) . . . . ?
N3 C4 C5 C6 -0.5(4) . . . . ?
N9 C4 C5 C6 -178.4(2) . . . . ?
C8 N7 C5 C4 -0.2(3) . . . . ?
C8 N7 C5 C6 178.0(3) . . . . ?
C2 N1 C6 N6 -179.1(3) . . . . ?
C2 N1 C6 C5 0.5(4) . . . . ?
C4 C5 C6 N1 0.1(4) . . . . ?
N7 C5 C6 N1 -177.9(3) . . . . ?
C4 C5 C6 N6 179.6(3) . . . . ?
N7 C5 C6 N6 1.6(6) . . . . ?
C5 N7 C8 N9 0.2(4) . . . . ?
C4 N9 C8 N7 -0.2(4) . . . . ?
Co1 N9 C8 N7 -179.5(2) . . . . ?
Co1 N11 C12 C13 43.8(3) . . . . ?
Co1 N14 C13 C12 35.7(3) . . . . ?
N11 C12 C13 N14 -51.4(3) . . . . ?
Co1 N15 C16 C17 37.4(4) . . . . ?
Co1 N18 C17 C16 37.7(3) . . . . ?
N15 C16 C17 N18 -48.9(4) . . . . ?
